data_1517700
loop_
_publ_author_name
'Hui Chen'
'Bao-Xi Miao'
'Li-Fang Zhang'
'Guo-Ling Li'
'Zhong-Hai Ni'

_publ_section_title
;
 Syntheses, crystal structures, and magnetic properties of a series of
 cyanide-bridged trinuclear chromate(III)-nickel(II)-chromate(III)
 complexes based on dicyanidechromate(III) building blocks
;
_journal_name_full
;
Inorganica Chimica Acta
;
_journal_page_first 34
_journal_page_last 39
_journal_volume 404
_journal_year 2013
_chemical_formula_moiety 'C52 H52 Cr2 N16 Ni O4, 4(H2 O)'
_chemical_formula_sum 'C52 H60 Cr2 N16 Ni O8'
_chemical_formula_weight 1199.87
_space_group_IT_number 14
_symmetry_cell_setting monoclinic
_symmetry_space_group_name_Hall '-P 2ybc'
_symmetry_space_group_name_H-M 'P 1 21/c 1'
_atom_sites_solution_hydrogens geom
_atom_sites_solution_primary direct
_atom_sites_solution_secondary difmap
_cell_angle_alpha 90.00
_cell_angle_beta 93.04(3)
_cell_angle_gamma 90.00
_cell_formula_units_Z 2
_cell_length_a 15.716(3)
_cell_length_b 13.648(3)
_cell_length_c 12.753(3)
_cell_measurement_reflns_used 2890
_cell_measurement_temperature 123(2)
_cell_measurement_theta_max 26.75
_cell_measurement_theta_min 3.02
_cell_volume 2731.6(10)
_computing_cell_refinement 'SAINT-Plus (Bruker, 2001)'
_computing_data_collection 'APEX2 (Bruker, 2004)'
_computing_data_reduction SAINT-Plus
_computing_molecular_graphics 'XP (Sheldrick, 1998)'
_computing_publication_material XP
_computing_structure_refinement 'SHELXL-97 (Sheldrick, 2008)'
_computing_structure_solution 'SHELXS-97 (Sheldrick, 2008)'
_diffrn_ambient_temperature 123(2)
_diffrn_measured_fraction_theta_full 0.991
_diffrn_measured_fraction_theta_max 0.991
_diffrn_measurement_device_type 'Bruker APEX II CCD area-detector'
_diffrn_measurement_method '\w scans'
_diffrn_radiation_monochromator graphite
_diffrn_radiation_source 'fine-focus sealed tube'
_diffrn_radiation_type MoK\a
_diffrn_radiation_wavelength 0.71073
_diffrn_reflns_av_R_equivalents 0.0452
_diffrn_reflns_av_sigmaI/netI 0.0413
_diffrn_reflns_limit_h_max 18
_diffrn_reflns_limit_h_min -17
_diffrn_reflns_limit_k_max 16
_diffrn_reflns_limit_k_min -13
_diffrn_reflns_limit_l_max 15
_diffrn_reflns_limit_l_min -11
_diffrn_reflns_number 17440
_diffrn_reflns_theta_full 25.00
_diffrn_reflns_theta_max 25.00
_diffrn_reflns_theta_min 2.99
_diffrn_standards_interval_count 0
_diffrn_standards_interval_time 0
_diffrn_standards_number 0
_exptl_absorpt_coefficient_mu 0.801
_exptl_absorpt_correction_T_max 0.913
_exptl_absorpt_correction_T_min 0.881
_exptl_absorpt_correction_type multi-scan
_exptl_absorpt_process_details '(SADABS; Sheldrick, 2003)'
_exptl_crystal_colour red
_exptl_crystal_density_diffrn 1.459
_exptl_crystal_density_method 'not measured'
_exptl_crystal_description block
_exptl_crystal_F_000 1248
_exptl_crystal_size_max 0.10
_exptl_crystal_size_mid 0.08
_exptl_crystal_size_min 0.08
_refine_diff_density_max 1.169
_refine_diff_density_min -0.463
_refine_diff_density_rms 0.087
_refine_ls_extinction_method none
_refine_ls_goodness_of_fit_ref 0.979
_refine_ls_hydrogen_treatment noref
_refine_ls_matrix_type full
_refine_ls_number_parameters 359
_refine_ls_number_reflns 4774
_refine_ls_number_restraints 0
_refine_ls_restrained_S_all 0.979
_refine_ls_R_factor_all 0.0686
_refine_ls_R_factor_gt 0.0674
_refine_ls_shift/su_max 0.000
_refine_ls_shift/su_mean 0.000
_refine_ls_structure_factor_coef Fsqd
_refine_ls_weighting_details 'calc w=1/[\s^2^(Fo^2^)+(0.0756P)^2^+15.2636P] where P=(Fo^2^+2Fc^2^)/3'
_refine_ls_weighting_scheme calc
_refine_ls_wR_factor_gt 0.1715
_refine_ls_wR_factor_ref 0.1726
_reflns_number_gt 4651
_reflns_number_total 4774
_reflns_threshold_expression >2sigma(I)
_cod_data_source_file ICA-2013-404-34-39-3.cif
_cod_data_source_block mbpb
_cod_original_sg_symbol_H-M P2(1)/c
_cod_database_code 1517700

loop_
_symmetry_equiv_pos_as_xyz
'x, y, z'
'-x, y+1/2, -z+1/2'
'-x, -y, -z'
'x, -y-1/2, z-1/2'

loop_
_atom_site_label
_atom_site_type_symbol
_atom_site_fract_x
_atom_site_fract_y
_atom_site_fract_z
_atom_site_U_iso_or_equiv
_atom_site_adp_type
_atom_site_occupancy
_atom_site_symmetry_multiplicity
_atom_site_calc_flag
_atom_site_refinement_flags
Ni1 Ni 0.0000 0.0000 0.0000 0.0201(2) Uani 1 2 d S
Cr1 Cr 0.31996(4) 0.05029(5) 0.10536(5) 0.0237(2) Uani 1 1 d .
C1 C 0.1995(3) 0.0586(3) 0.0248(3) 0.0210(8) Uani 1 1 d .
C2 C 0.4399(3) 0.0370(4) 0.1816(4) 0.0289(10) Uani 1 1 d .
C3 C 0.4083(3) 0.1655(4) -0.0687(4) 0.0297(10) Uani 1 1 d .
H3 H 0.4151 0.1061 -0.1030 0.036 Uiso 1 1 calc R
C4 C 0.4408(3) 0.2498(4) -0.1116(4) 0.0371(11) Uani 1 1 d .
H4 H 0.4691 0.2468 -0.1737 0.045 Uiso 1 1 calc R
C5 C 0.4309(3) 0.3386(4) -0.0615(4) 0.0406(12) Uani 1 1 d .
H5 H 0.4529 0.3959 -0.0886 0.049 Uiso 1 1 calc R
C6 C 0.3875(3) 0.3401(4) 0.0298(4) 0.0361(11) Uani 1 1 d .
H6 H 0.3793 0.3989 0.0648 0.043 Uiso 1 1 calc R
C7 C 0.3563(3) 0.2535(4) 0.0689(4) 0.0296(10) Uani 1 1 d .
C8 C 0.3078(3) 0.2519(4) 0.1680(4) 0.0316(10) Uani 1 1 d .
C9 C 0.2455(3) 0.1343(4) 0.2854(3) 0.0310(10) Uani 1 1 d .
C10 C 0.2139(3) 0.2004(4) 0.3584(4) 0.0377(12) Uani 1 1 d .
H10 H 0.2182 0.2676 0.3478 0.045 Uiso 1 1 calc R
C11 C 0.1763(3) 0.1644(4) 0.4462(4) 0.0399(12) Uani 1 1 d .
H11 H 0.1561 0.2080 0.4952 0.048 Uiso 1 1 calc R
C12 C 0.1686(3) 0.0679(5) 0.4616(4) 0.0397(13) Uani 1 1 d .
C13 C 0.1272(4) 0.0287(5) 0.5590(5) 0.0516(14) Uani 1 1 d .
H13A H 0.1343 0.0756 0.6150 0.077 Uiso 1 1 calc R
H13B H 0.1539 -0.0319 0.5803 0.077 Uiso 1 1 calc R
H13C H 0.0676 0.0179 0.5430 0.077 Uiso 1 1 calc R
C14 C 0.1971(3) -0.0014(4) 0.3883(4) 0.0409(12) Uani 1 1 d .
H14 H 0.1905 -0.0682 0.3995 0.049 Uiso 1 1 calc R
C15 C 0.2357(3) 0.0332(4) 0.2985(4) 0.0344(11) Uani 1 1 d .
C16 C 0.2597(3) -0.1208(4) 0.2055(4) 0.0398(12) Uani 1 1 d .
C17 C 0.3011(3) -0.1580(4) 0.1089(4) 0.0365(11) Uani 1 1 d .
C18 C 0.3039(3) -0.2570(4) 0.0857(5) 0.0439(13) Uani 1 1 d .
H18 H 0.2802 -0.3027 0.1297 0.053 Uiso 1 1 calc R
C19 C 0.3415(4) -0.2862(4) -0.0020(5) 0.0521(16) Uani 1 1 d .
H19 H 0.3440 -0.3525 -0.0187 0.062 Uiso 1 1 calc R
C20 C 0.3769(4) -0.2165(4) -0.0677(5) 0.0471(14) Uani 1 1 d .
H20 H 0.4030 -0.2356 -0.1283 0.057 Uiso 1 1 calc R
C21 C 0.3721(3) -0.1182(4) -0.0401(4) 0.0364(11) Uani 1 1 d .
H21 H 0.3956 -0.0712 -0.0827 0.044 Uiso 1 1 calc R
C22 C 0.0139(3) 0.0529(3) 0.2167(3) 0.0265(9) Uani 1 1 d .
H22A H -0.0122 0.0788 0.2782 0.032 Uiso 1 1 calc R
H22B H 0.0733 0.0723 0.2198 0.032 Uiso 1 1 calc R
C23 C -0.0129(3) 0.1967(3) 0.1038(4) 0.0312(10) Uani 1 1 d .
H23A H 0.0477 0.2063 0.0974 0.037 Uiso 1 1 calc R
H23B H -0.0299 0.2338 0.1642 0.037 Uiso 1 1 calc R
C24 C -0.0609(3) 0.2348(3) 0.0055(4) 0.0350(11) Uani 1 1 d .
H24A H -0.0593 0.3058 0.0071 0.042 Uiso 1 1 calc R
H24B H -0.1201 0.2152 0.0080 0.042 Uiso 1 1 calc R
C25 C -0.0281(3) 0.2006(3) -0.0996(3) 0.0310(10) Uani 1 1 d .
H25A H -0.0562 0.2380 -0.1562 0.037 Uiso 1 1 calc R
H25B H 0.0326 0.2134 -0.1003 0.037 Uiso 1 1 calc R
C26 C -0.0069(3) 0.0584(3) -0.2150(3) 0.0269(9) Uani 1 1 d .
H26A H 0.0524 0.0779 -0.2164 0.032 Uiso 1 1 calc R
H26B H -0.0375 0.0859 -0.2761 0.032 Uiso 1 1 calc R
N1 N 0.1281(2) 0.0563(3) 0.0005(3) 0.0262(8) Uani 1 1 d .
N2 N 0.5051(3) 0.0310(4) 0.2265(3) 0.0431(11) Uani 1 1 d .
N3 N 0.3673(2) 0.1667(3) 0.0210(3) 0.0240(8) Uani 1 1 d .
N4 N 0.2884(2) 0.1604(3) 0.1952(3) 0.0281(8) Uani 1 1 d .
N5 N 0.2675(2) -0.0250(3) 0.2165(3) 0.0327(9) Uani 1 1 d .
N6 N 0.3345(2) -0.0899(3) 0.0460(3) 0.0310(9) Uani 1 1 d .
N7 N -0.0300(2) 0.0922(3) 0.1206(3) 0.0227(7) Uani 1 1 d .
H7 H -0.0870 0.0861 0.1286 0.027 Uiso 1 1 calc R
N8 N -0.0437(2) 0.0949(3) -0.1180(3) 0.0231(7) Uani 1 1 d .
H8 H -0.1011 0.0867 -0.1261 0.028 Uiso 1 1 calc R
O1 O 0.2903(3) 0.3298(3) 0.2118(3) 0.0444(9) Uani 1 1 d .
O2 O 0.2222(3) -0.1782(3) 0.2641(3) 0.0539(11) Uani 1 1 d .
O1W O 0.1936(3) 0.6235(3) 0.3044(4) 0.0575(12) Uani 1 1 d .
O2W O 0.3191(2) 0.5267(3) 0.1991(3) 0.0482(10) Uani 1 1 d .
H2WA H 0.3713 0.5348 0.2176 0.072 Uiso 1 1 d R
H1WA H 0.2384 0.5997 0.2793 0.072 Uiso 1 1 d R
H2WB H 0.3148 0.4689 0.2232 0.072 Uiso 1 1 d R
H1WB H 0.2129 0.6795 0.2868 0.072 Uiso 1 1 d R

loop_
_atom_site_aniso_label
_atom_site_aniso_U_11
_atom_site_aniso_U_22
_atom_site_aniso_U_33
_atom_site_aniso_U_23
_atom_site_aniso_U_13
_atom_site_aniso_U_12
Ni1 0.0201(4) 0.0209(4) 0.0193(4) -0.0013(3) 0.0008(3) 0.0014(3)
Cr1 0.0196(4) 0.0275(4) 0.0239(4) 0.0028(3) 0.0004(3) -0.0016(3)
C1 0.022(2) 0.021(2) 0.0203(19) -0.0005(16) 0.0024(16) -0.0012(16)
C2 0.025(2) 0.033(3) 0.028(2) 0.0019(19) 0.0042(18) 0.0020(19)
C3 0.025(2) 0.034(3) 0.030(2) 0.0017(19) 0.0008(17) -0.0002(19)
C4 0.028(2) 0.051(3) 0.032(3) 0.010(2) 0.0021(19) -0.005(2)
C5 0.035(3) 0.042(3) 0.044(3) 0.013(2) -0.003(2) -0.011(2)
C6 0.036(3) 0.026(2) 0.045(3) -0.001(2) -0.007(2) -0.002(2)
C7 0.025(2) 0.033(3) 0.031(2) -0.0020(19) -0.0042(18) 0.0008(18)
C8 0.030(2) 0.034(3) 0.030(2) -0.006(2) -0.0028(18) -0.001(2)
C9 0.022(2) 0.047(3) 0.024(2) 0.002(2) 0.0017(17) 0.000(2)
C10 0.026(2) 0.056(3) 0.031(2) -0.004(2) 0.0013(18) 0.002(2)
C11 0.035(3) 0.052(3) 0.033(3) -0.004(2) 0.004(2) 0.002(2)
C12 0.017(2) 0.076(4) 0.026(2) -0.004(2) -0.0002(17) 0.006(2)
C13 0.047(3) 0.063(4) 0.045(3) 0.004(3) 0.006(3) -0.001(3)
C14 0.029(2) 0.050(3) 0.043(3) 0.016(2) -0.004(2) -0.003(2)
C15 0.021(2) 0.060(3) 0.022(2) 0.005(2) 0.0000(17) 0.004(2)
C16 0.026(2) 0.050(3) 0.043(3) 0.015(2) -0.002(2) 0.002(2)
C17 0.025(2) 0.031(3) 0.053(3) 0.011(2) -0.009(2) -0.0011(19)
C18 0.036(3) 0.030(3) 0.065(4) 0.005(3) -0.002(3) 0.001(2)
C19 0.046(3) 0.023(3) 0.084(4) 0.000(3) -0.026(3) -0.001(2)
C20 0.045(3) 0.041(3) 0.053(3) -0.017(3) -0.011(2) 0.008(2)
C21 0.038(3) 0.029(3) 0.041(3) 0.000(2) -0.007(2) -0.001(2)
C22 0.032(2) 0.030(2) 0.018(2) -0.0037(17) 0.0004(17) 0.0020(18)
C23 0.042(3) 0.024(2) 0.027(2) -0.0071(18) 0.0036(19) 0.002(2)
C24 0.047(3) 0.023(2) 0.035(3) 0.000(2) 0.003(2) 0.012(2)
C25 0.046(3) 0.022(2) 0.025(2) 0.0005(18) -0.0008(19) 0.002(2)
C26 0.035(2) 0.027(2) 0.019(2) 0.0008(17) 0.0021(17) 0.0021(18)
N1 0.029(2) 0.025(2) 0.0246(18) -0.0017(15) 0.0029(15) 0.0009(15)
N2 0.032(2) 0.057(3) 0.040(2) -0.006(2) -0.0031(19) 0.009(2)
N3 0.0208(17) 0.0265(19) 0.0245(18) -0.0015(15) -0.0014(14) -0.0009(14)
N4 0.0194(17) 0.044(2) 0.0201(18) -0.0044(16) -0.0013(14) 0.0022(16)
N5 0.0267(19) 0.035(2) 0.036(2) 0.0112(18) -0.0036(16) -0.0026(17)
N6 0.0268(19) 0.030(2) 0.036(2) -0.0001(17) -0.0036(16) 0.0003(16)
N7 0.0229(17) 0.0226(18) 0.0225(17) -0.0024(14) 0.0011(13) 0.0022(14)
N8 0.0250(18) 0.0216(18) 0.0225(17) 0.0007(14) 0.0008(14) 0.0004(14)
O1 0.057(2) 0.034(2) 0.043(2) -0.0127(16) 0.0072(17) 0.0038(17)
O2 0.059(2) 0.033(2) 0.071(3) 0.0193(19) 0.019(2) 0.0010(18)
O1W 0.043(2) 0.035(2) 0.098(3) 0.002(2) 0.035(2) -0.0074(17)
O2W 0.0343(19) 0.036(2) 0.073(3) -0.0085(19) -0.0066(18) 0.0040(16)

loop_
_atom_type_symbol
_atom_type_description
_atom_type_scat_dispersion_real
_atom_type_scat_dispersion_imag
_atom_type_scat_source
C C 0.0033 0.0016 'International Tables Vol C Tables 4.2.6.8 and 6.1.1.4'
H H 0.0000 0.0000 'International Tables Vol C Tables 4.2.6.8 and 6.1.1.4'
Cr Cr 0.3209 0.6236 'International Tables Vol C Tables 4.2.6.8 and 6.1.1.4'
N N 0.0061 0.0033 'International Tables Vol C Tables 4.2.6.8 and 6.1.1.4'
Ni Ni 0.3393 1.1124 'International Tables Vol C Tables 4.2.6.8 and 6.1.1.4'
O O 0.0106 0.0060 'International Tables Vol C Tables 4.2.6.8 and 6.1.1.4'

loop_
_geom_angle_atom_site_label_1
_geom_angle_atom_site_label_2
_geom_angle_atom_site_label_3
_geom_angle
_geom_angle_site_symmetry_1
_geom_angle_site_symmetry_3
N7 Ni1 N7 180.0(3) . 3
N7 Ni1 N8 94.59(14) . .
N7 Ni1 N8 85.41(14) 3 .
N7 Ni1 N8 85.41(14) . 3
N7 Ni1 N8 94.59(14) 3 3
N8 Ni1 N8 180.0(2) . 3
N7 Ni1 N1 88.23(14) . 3
N7 Ni1 N1 91.77(14) 3 3
N8 Ni1 N1 87.00(14) . 3
N8 Ni1 N1 93.00(14) 3 3
N7 Ni1 N1 91.77(14) . .
N7 Ni1 N1 88.23(14) 3 .
N8 Ni1 N1 93.00(14) . .
N8 Ni1 N1 87.00(14) 3 .
N1 Ni1 N1 180.0 3 .
N5 Cr1 N4 81.45(17) . .
N5 Cr1 N6 80.74(17) . .
N4 Cr1 N6 162.18(16) . .
N5 Cr1 N3 161.37(17) . .
N4 Cr1 N3 79.97(15) . .
N6 Cr1 N3 117.85(15) . .
N5 Cr1 C2 91.24(17) . .
N4 Cr1 C2 92.56(17) . .
N6 Cr1 C2 88.60(17) . .
N3 Cr1 C2 88.20(16) . .
N5 Cr1 C1 88.83(16) . .
N4 Cr1 C1 89.73(15) . .
N6 Cr1 C1 89.13(15) . .
N3 Cr1 C1 92.47(15) . .
C2 Cr1 C1 177.70(18) . .
N1 C1 Cr1 165.7(4) . .
N2 C2 Cr1 177.8(4) . .
N3 C3 C4 122.0(5) . .
N3 C3 H3 119.0 . .
C4 C3 H3 119.0 . .
C5 C4 C3 119.6(5) . .
C5 C4 H4 120.2 . .
C3 C4 H4 120.2 . .
C4 C5 C6 118.4(5) . .
C4 C5 H5 120.8 . .
C6 C5 H5 120.8 . .
C5 C6 C7 119.5(5) . .
C5 C6 H6 120.3 . .
C7 C6 H6 120.3 . .
N3 C7 C6 122.1(4) . .
N3 C7 C8 116.7(4) . .
C6 C7 C8 121.3(4) . .
O1 C8 N4 128.7(4) . .
O1 C8 C7 119.9(4) . .
N4 C8 C7 111.4(4) . .
C15 C9 C10 120.6(4) . .
C15 C9 N4 114.0(4) . .
C10 C9 N4 125.4(5) . .
C11 C10 C9 119.3(5) . .
C11 C10 H10 120.3 . .
C9 C10 H10 120.3 . .
C12 C11 C10 120.9(5) . .
C12 C11 H11 119.6 . .
C10 C11 H11 119.6 . .
C11 C12 C14 121.7(5) . .
C11 C12 C13 120.6(5) . .
C14 C12 C13 117.7(5) . .
C12 C13 H13A 109.5 . .
C12 C13 H13B 109.5 . .
H13A C13 H13B 109.5 . .
C12 C13 H13C 109.5 . .
H13A C13 H13C 109.5 . .
H13B C13 H13C 109.5 . .
C15 C14 C12 118.6(5) . .
C15 C14 H14 120.7 . .
C12 C14 H14 120.7 . .
C9 C15 C14 118.9(5) . .
C9 C15 N5 114.7(4) . .
C14 C15 N5 126.5(5) . .
O2 C16 N5 126.9(5) . .
O2 C16 C17 120.9(5) . .
N5 C16 C17 112.2(4) . .
N6 C17 C18 121.7(5) . .
N6 C17 C16 116.7(4) . .
C18 C17 C16 121.5(5) . .
C19 C18 C17 119.0(5) . .
C19 C18 H18 120.5 . .
C17 C18 H18 120.5 . .
C18 C19 C20 119.9(5) . .
C18 C19 H19 120.0 . .
C20 C19 H19 120.0 . .
C21 C20 C19 118.3(6) . .
C21 C20 H20 120.8 . .
C19 C20 H20 120.8 . .
N6 C21 C20 121.4(5) . .
N6 C21 H21 119.3 . .
C20 C21 H21 119.3 . .
N7 C22 C26 108.7(3) . 3
N7 C22 H22A 110.0 . .
C26 C22 H22A 110.0 3 .
N7 C22 H22B 110.0 . .
C26 C22 H22B 110.0 3 .
H22A C22 H22B 108.3 . .
N7 C23 C24 111.4(4) . .
N7 C23 H23A 109.3 . .
C24 C23 H23A 109.3 . .
N7 C23 H23B 109.3 . .
C24 C23 H23B 109.3 . .
H23A C23 H23B 108.0 . .
C23 C24 C25 116.2(4) . .
C23 C24 H24A 108.2 . .
C25 C24 H24A 108.2 . .
C23 C24 H24B 108.2 . .
C25 C24 H24B 108.2 . .
H24A C24 H24B 107.4 . .
N8 C25 C24 112.0(4) . .
N8 C25 H25A 109.2 . .
C24 C25 H25A 109.2 . .
N8 C25 H25B 109.2 . .
C24 C25 H25B 109.2 . .
H25A C25 H25B 107.9 . .
N8 C26 C22 108.5(3) . 3
N8 C26 H26A 110.0 . .
C22 C26 H26A 110.0 3 .
N8 C26 H26B 110.0 . .
C22 C26 H26B 110.0 3 .
H26A C26 H26B 108.4 . .
C1 N1 Ni1 155.4(3) . .
C3 N3 C7 118.4(4) . .
C3 N3 Cr1 129.2(3) . .
C7 N3 Cr1 112.3(3) . .
C8 N4 C9 125.1(4) . .
C8 N4 Cr1 119.6(3) . .
C9 N4 Cr1 115.3(3) . .
C16 N5 C15 126.6(4) . .
C16 N5 Cr1 118.8(4) . .
C15 N5 Cr1 114.5(3) . .
C21 N6 C17 119.5(4) . .
C21 N6 Cr1 129.1(3) . .
C17 N6 Cr1 111.4(3) . .
C23 N7 C22 113.1(3) . .
C23 N7 Ni1 115.7(3) . .
C22 N7 Ni1 106.4(3) . .
C23 N7 H7 107.0 . .
C22 N7 H7 107.0 . .
Ni1 N7 H7 107.0 . .
C26 N8 C25 113.1(3) . .
C26 N8 Ni1 105.5(3) . .
C25 N8 Ni1 116.6(3) . .
C26 N8 H8 107.0 . .
C25 N8 H8 107.0 . .
Ni1 N8 H8 107.0 . .
H1WA O1W H1WB 86.1 . .
H2WA O2W H2WB 96.6 . .

loop_
_geom_bond_atom_site_label_1
_geom_bond_atom_site_label_2
_geom_bond_distance
_geom_bond_site_symmetry_2
Ni1 N7 2.061(3) .
Ni1 N7 2.061(3) 3
Ni1 N8 2.075(3) .
Ni1 N8 2.075(3) 3
Ni1 N1 2.155(4) 3
Ni1 N1 2.155(4) .
Cr1 N5 1.967(4) .
Cr1 N4 1.969(4) .
Cr1 N6 2.075(4) .
Cr1 N3 2.079(4) .
Cr1 C2 2.082(5) .
Cr1 C1 2.108(4) .
C1 N1 1.149(5) .
C2 N2 1.150(6) .
C3 N3 1.342(6) .
C3 C4 1.384(7) .
C3 H3 0.9300 .
C4 C5 1.382(8) .
C4 H4 0.9300 .
C5 C6 1.380(8) .
C5 H5 0.9300 .
C6 C7 1.382(7) .
C6 H6 0.9300 .
C7 N3 1.348(6) .
C7 C8 1.510(7) .
C8 O1 1.239(6) .
C8 N4 1.335(6) .
C9 C15 1.399(7) .
C9 C10 1.406(7) .
C9 N4 1.410(6) .
C10 C11 1.383(7) .
C10 H10 0.9300 .
C11 C12 1.338(8) .
C11 H11 0.9300 .
C12 C14 1.419(8) .
C12 C13 1.529(8) .
C13 H13A 0.9600 .
C13 H13B 0.9600 .
C13 H13C 0.9600 .
C14 C15 1.406(7) .
C14 H14 0.9300 .
C15 N5 1.425(7) .
C16 O2 1.251(6) .
C16 N5 1.320(7) .
C16 C17 1.511(8) .
C17 N6 1.352(6) .
C17 C18 1.384(7) .
C18 C19 1.353(9) .
C18 H18 0.9300 .
C19 C20 1.402(9) .
C19 H19 0.9300 .
C20 C21 1.391(7) .
C20 H20 0.9300 .
C21 N6 1.332(7) .
C21 H21 0.9300 .
C22 N7 1.475(5) .
C22 C26 1.523(6) 3
C22 H22A 0.9700 .
C22 H22B 0.9700 .
C23 N7 1.469(6) .
C23 C24 1.521(6) .
C23 H23A 0.9700 .
C23 H23B 0.9700 .
C24 C25 1.534(6) .
C24 H24A 0.9700 .
C24 H24B 0.9700 .
C25 N8 1.480(6) .
C25 H25A 0.9700 .
C25 H25B 0.9700 .
C26 N8 1.479(5) .
C26 C22 1.523(6) 3
C26 H26A 0.9700 .
C26 H26B 0.9700 .
N7 H7 0.9100 .
N8 H8 0.9100 .
O1W H1WA 0.8522 .
O1W H1WB 0.8565 .
O2W H2WA 0.8500 .
O2W H2WB 0.8500 .

loop_
_geom_torsion_atom_site_label_1
_geom_torsion_atom_site_label_2
_geom_torsion_atom_site_label_3
_geom_torsion_atom_site_label_4
_geom_torsion
_geom_torsion_site_symmetry_1
N5 Cr1 C1 N1 13.0(15) .
N4 Cr1 C1 N1 -68.4(15) .
N6 Cr1 C1 N1 93.8(15) .
N3 Cr1 C1 N1 -148.4(15) .
C2 Cr1 C1 N1 105(4) .
N5 Cr1 C2 N2 -56(12) .
N4 Cr1 C2 N2 26(12) .
N6 Cr1 C2 N2 -136(12) .
N3 Cr1 C2 N2 106(12) .
C1 Cr1 C2 N2 -147(11) .
N3 C3 C4 C5 -0.2(7) .
C3 C4 C5 C6 -0.8(7) .
C4 C5 C6 C7 0.7(7) .
C5 C6 C7 N3 0.4(7) .
C5 C6 C7 C8 -179.5(4) .
N3 C7 C8 O1 -174.9(4) .
C6 C7 C8 O1 5.0(7) .
N3 C7 C8 N4 4.1(6) .
C6 C7 C8 N4 -176.0(4) .
C15 C9 C10 C11 3.0(7) .
N4 C9 C10 C11 -177.2(4) .
C9 C10 C11 C12 -1.0(7) .
C10 C11 C12 C14 -1.1(8) .
C10 C11 C12 C13 179.8(5) .
C11 C12 C14 C15 1.1(7) .
C13 C12 C14 C15 -179.7(4) .
C10 C9 C15 C14 -2.8(7) .
N4 C9 C15 C14 177.3(4) .
C10 C9 C15 N5 177.4(4) .
N4 C9 C15 N5 -2.5(6) .
C12 C14 C15 C9 0.8(7) .
C12 C14 C15 N5 -179.5(4) .
O2 C16 C17 N6 175.1(4) .
N5 C16 C17 N6 -3.8(6) .
O2 C16 C17 C18 -4.3(7) .
N5 C16 C17 C18 176.7(4) .
N6 C17 C18 C19 0.4(8) .
C16 C17 C18 C19 179.8(5) .
C17 C18 C19 C20 0.0(8) .
C18 C19 C20 C21 0.0(8) .
C19 C20 C21 N6 -0.4(8) .
N7 C23 C24 C25 -72.1(5) .
C23 C24 C25 N8 69.1(6) .
Cr1 C1 N1 Ni1 -34(2) .
N7 Ni1 N1 C1 91.8(8) .
N7 Ni1 N1 C1 -88.2(8) 3
N8 Ni1 N1 C1 -173.5(8) .
N8 Ni1 N1 C1 6.5(8) 3
N1 Ni1 N1 C1 -75.4(8) 3
C4 C3 N3 C7 1.3(6) .
C4 C3 N3 Cr1 -175.7(3) .
C6 C7 N3 C3 -1.5(6) .
C8 C7 N3 C3 178.5(4) .
C6 C7 N3 Cr1 176.1(3) .
C8 C7 N3 Cr1 -4.0(5) .
N5 Cr1 N3 C3 175.0(4) .
N4 Cr1 N3 C3 179.4(4) .
N6 Cr1 N3 C3 -1.0(4) .
C2 Cr1 N3 C3 86.5(4) .
C1 Cr1 N3 C3 -91.3(4) .
N5 Cr1 N3 C7 -2.2(6) .
N4 Cr1 N3 C7 2.2(3) .
N6 Cr1 N3 C7 -178.2(3) .
C2 Cr1 N3 C7 -90.7(3) .
C1 Cr1 N3 C7 91.5(3) .
O1 C8 N4 C9 -2.9(8) .
C7 C8 N4 C9 178.1(4) .
O1 C8 N4 Cr1 176.8(4) .
C7 C8 N4 Cr1 -2.2(5) .
C15 C9 N4 C8 -177.6(4) .
C10 C9 N4 C8 2.5(7) .
C15 C9 N4 Cr1 2.6(5) .
C10 C9 N4 Cr1 -177.3(4) .
N5 Cr1 N4 C8 178.7(3) .
N6 Cr1 N4 C8 -178.8(4) .
N3 Cr1 N4 C8 0.1(3) .
C2 Cr1 N4 C8 87.8(3) .
C1 Cr1 N4 C8 -92.4(3) .
N5 Cr1 N4 C9 -1.5(3) .
N6 Cr1 N4 C9 1.0(6) .
N3 Cr1 N4 C9 179.9(3) .
C2 Cr1 N4 C9 -92.4(3) .
C1 Cr1 N4 C9 87.3(3) .
O2 C16 N5 C15 0.9(8) .
C17 C16 N5 C15 179.8(4) .
O2 C16 N5 Cr1 -174.0(4) .
C17 C16 N5 Cr1 4.9(5) .
C9 C15 N5 C16 -173.9(4) .
C14 C15 N5 C16 6.4(7) .
C9 C15 N5 Cr1 1.2(5) .
C14 C15 N5 Cr1 -178.5(4) .
N4 Cr1 N5 C16 175.7(4) .
N6 Cr1 N5 C16 -3.5(3) .
N3 Cr1 N5 C16 -180.0(4) .
C2 Cr1 N5 C16 -91.9(4) .
C1 Cr1 N5 C16 85.8(4) .
N4 Cr1 N5 C15 0.2(3) .
N6 Cr1 N5 C15 -179.0(3) .
N3 Cr1 N5 C15 4.5(6) .
C2 Cr1 N5 C15 92.6(3) .
C1 Cr1 N5 C15 -89.7(3) .
C20 C21 N6 C17 0.8(7) .
C20 C21 N6 Cr1 179.2(4) .
C18 C17 N6 C21 -0.8(7) .
C16 C17 N6 C21 179.7(4) .
C18 C17 N6 Cr1 -179.5(4) .
C16 C17 N6 Cr1 1.1(5) .
N5 Cr1 N6 C21 -177.4(4) .
N4 Cr1 N6 C21 -179.9(4) .
N3 Cr1 N6 C21 1.3(4) .
C2 Cr1 N6 C21 -85.9(4) .
C1 Cr1 N6 C21 93.6(4) .
N5 Cr1 N6 C17 1.1(3) .
N4 Cr1 N6 C17 -1.4(7) .
N3 Cr1 N6 C17 179.8(3) .
C2 Cr1 N6 C17 92.6(3) .
C1 Cr1 N6 C17 -87.8(3) .
C24 C23 N7 C22 -178.7(4) .
C24 C23 N7 Ni1 58.2(4) .
C26 C22 N7 C23 -168.6(4) 3
C26 C22 N7 Ni1 -40.5(4) 3
N7 Ni1 N7 C23 109.0(3) 3
N8 Ni1 N7 C23 -39.8(3) .
N8 Ni1 N7 C23 140.2(3) 3
N1 Ni1 N7 C23 -126.6(3) 3
N1 Ni1 N7 C23 53.4(3) .
N7 Ni1 N7 C22 -17.6(3) 3
N8 Ni1 N7 C22 -166.4(3) .
N8 Ni1 N7 C22 13.6(3) 3
N1 Ni1 N7 C22 106.8(3) 3
N1 Ni1 N7 C22 -73.2(3) .
C22 C26 N8 C25 170.9(4) 3
C22 C26 N8 Ni1 42.3(4) 3
C24 C25 N8 C26 -175.7(4) .
C24 C25 N8 Ni1 -53.1(5) .
N7 Ni1 N8 C26 164.0(3) .
N7 Ni1 N8 C26 -16.0(3) 3
N8 Ni1 N8 C26 -16(65) 3
N1 Ni1 N8 C26 -108.0(3) 3
N1 Ni1 N8 C26 72.0(3) .
N7 Ni1 N8 C25 37.5(3) .
N7 Ni1 N8 C25 -142.5(3) 3
N8 Ni1 N8 C25 -143(65) 3
N1 Ni1 N8 C25 125.5(3) 3
N1 Ni1 N8 C25 -54.5(3) .
